data_7231910
loop_
_publ_author_name
'Huang, Zhaodi'
'Zhang, Meixi'
'Lin, Huan'
'Ding, Shuo'
'Dong, Bin'
'Liu, Di'
'Wang, Hong'
'Dai, Fangna'
'Sun, Daofeng'

_publ_section_title
;
 Comparison of two water oxidation electrocatalysts by copper or zinc
 supermolecule complexes based on porphyrin ligand
;
_journal_issue 70
_journal_name_full 'RSC Advances'
_journal_page_first 40054
_journal_paper_doi 10.1039/C8RA08338J
_journal_volume 8
_journal_year 2018
_chemical_formula_moiety 'C48 H24 N8 Zn'
_chemical_formula_sum 'C48 H24 N8 Zn'
_chemical_formula_weight 778.12
_chemical_name_systematic
;
 ? 
;
_space_group_crystal_system monoclinic
_space_group_IT_number 14
_space_group_name_Hall '-P 2yn'
_space_group_name_H-M_alt 'P 1 21/n 1'
_symmetry_space_group_name_Hall '-P 2yn'
_symmetry_space_group_name_H-M 'P 1 21/n 1'
_atom_sites_solution_hydrogens geom
_atom_sites_solution_primary iterative
_atom_sites_solution_secondary difmap
_audit_creation_date 2015-06-29
_audit_creation_method
;
Olex2 1.2
(compiled 2013.12.10 svn.r2850 for OlexSys, GUI svn.r4736)
;
_audit_update_record
;
2017-05-01 deposited with the CCDC.
2018-11-22 downloaded from the CCDC.
;
_cell_angle_alpha 90.00
_cell_angle_beta 100.777(3)
_cell_angle_gamma 90.00
_cell_formula_units_Z 2
_cell_length_a 9.7858(3)
_cell_length_b 9.3797(2)
_cell_length_c 21.3172(5)
_cell_measurement_reflns_used 4123
_cell_measurement_temperature 293(2)
_cell_measurement_theta_max 28.2220
_cell_measurement_theta_min 3.2720
_cell_volume 1922.15(9)
_computing_cell_refinement
;
CrysAlisPro, Agilent Technologies,
Version 1.171.36.32 (release 02-08-2013 CrysAlis171 .NET)
(compiled Aug  2 2013,16:46:58)
;
_computing_data_collection
;
CrysAlisPro, Agilent Technologies,
Version 1.171.36.32 (release 02-08-2013 CrysAlis171 .NET)
(compiled Aug  2 2013,16:46:58)
;
_computing_data_reduction
;
CrysAlisPro, Agilent Technologies,
Version 1.171.36.32 (release 02-08-2013 CrysAlis171 .NET)
(compiled Aug  2 2013,16:46:58)
;
_computing_molecular_graphics 'Olex2 (Dolomanov et al., 2009)'
_computing_publication_material 'Olex2 (Dolomanov et al., 2009)'
_computing_structure_refinement 'XL (Sheldrick, 2008)'
_computing_structure_solution
;
Superflip (Palatinus & Chapuis, 2007;Palatinus & van der Lee, 2008;
Palatinus et al., 2012)
;
_diffrn_ambient_temperature 293(2)
_diffrn_detector_area_resol_mean 16.0450
_diffrn_measured_fraction_theta_full 0.998
_diffrn_measured_fraction_theta_max 0.998
_diffrn_measurement_details
;
#__ type_ start__ end____ width___ exp.time_
  1 omega    3.00   92.00   1.0000   38.1700
omega____ theta____ kappa____ phi______ frames
    -       18.9813   38.0000 -120.0000 89

#__ type_ start__ end____ width___ exp.time_
  2 omega  -11.00   54.00   1.0000   38.1700
omega____ theta____ kappa____ phi______ frames
    -       18.9813  -99.0000   60.0000 65

#__ type_ start__ end____ width___ exp.time_
  3 omega  -90.00  -47.00   1.0000   38.1700
omega____ theta____ kappa____ phi______ frames
    -      -19.1376  154.0000 -167.0000 43

#__ type_ start__ end____ width___ exp.time_
  4 omega  -57.00  -31.00   1.0000   38.1700
omega____ theta____ kappa____ phi______ frames
    -      -19.1376  -19.0000   30.0000 26

#__ type_ start__ end____ width___ exp.time_
  5 omega   -9.00   17.00   1.0000   38.1700
omega____ theta____ kappa____ phi______ frames
    -      -19.1376  -19.0000   30.0000 26

#__ type_ start__ end____ width___ exp.time_
  6 omega  -48.00  -17.00   1.0000   38.1700
omega____ theta____ kappa____ phi______ frames
    -      -19.1376  -72.0000  -41.4820 31
;
_diffrn_measurement_device_type 'SuperNova, Dual, Cu at zero, Eos'
_diffrn_measurement_method '\w scans'
_diffrn_orient_matrix_UB_11 -0.0077466000
_diffrn_orient_matrix_UB_12 0.0107172000
_diffrn_orient_matrix_UB_13 -0.0334268000
_diffrn_orient_matrix_UB_21 -0.0143206000
_diffrn_orient_matrix_UB_22 0.0731449000
_diffrn_orient_matrix_UB_23 0.0041138000
_diffrn_orient_matrix_UB_31 0.0719737000
_diffrn_orient_matrix_UB_32 0.0157599000
_diffrn_orient_matrix_UB_33 0.0037336000
_diffrn_radiation_monochromator mirror
_diffrn_radiation_type MoK\a
_diffrn_radiation_wavelength 0.71073
_diffrn_reflns_av_R_equivalents 0.0227
_diffrn_reflns_av_unetI/netI 0.0301
_diffrn_reflns_limit_h_max 12
_diffrn_reflns_limit_h_min -12
_diffrn_reflns_limit_k_max 11
_diffrn_reflns_limit_k_min -11
_diffrn_reflns_limit_l_max 26
_diffrn_reflns_limit_l_min -26
_diffrn_reflns_number 9188
_diffrn_reflns_theta_full 26.37
_diffrn_reflns_theta_max 26.37
_diffrn_reflns_theta_min 3.03
_diffrn_source 'SuperNova (Mo) X-ray Source'
_exptl_absorpt_coefficient_mu 0.685
_exptl_absorpt_correction_T_max 1.00000
_exptl_absorpt_correction_T_min 0.92584
_exptl_absorpt_correction_type multi-scan
_exptl_absorpt_process_details
;
CrysAlisPro, Agilent Technologies,
Version 1.171.36.32 (release 02-08-2013 CrysAlis171 .NET)
(compiled Aug  2 2013,16:46:58)
Empirical absorption correction using spherical harmonics,
 implemented in SCALE3 ABSPACK scaling algorithm.
;
_exptl_crystal_density_diffrn 1.344
_exptl_crystal_density_method 'not measured'
_exptl_crystal_F_000 796
_refine_diff_density_max 0.828
_refine_diff_density_min -0.265
_refine_diff_density_rms 0.067
_refine_ls_extinction_method none
_refine_ls_goodness_of_fit_ref 1.060
_refine_ls_hydrogen_treatment constr
_refine_ls_matrix_type full
_refine_ls_number_parameters 259
_refine_ls_number_reflns 3927
_refine_ls_number_restraints 0
_refine_ls_restrained_S_all 1.060
_refine_ls_R_factor_all 0.0543
_refine_ls_R_factor_gt 0.0446
_refine_ls_shift/su_max 0.000
_refine_ls_shift/su_mean 0.000
_refine_ls_structure_factor_coef Fsqd
_refine_ls_weighting_details 'calc w=1/[\s^2^(Fo^2^)+(0.0698P)^2^+1.4528P] where P=(Fo^2^+2Fc^2^)/3'
_refine_ls_weighting_scheme calc
_refine_ls_wR_factor_gt 0.1323
_refine_ls_wR_factor_ref 0.1403
_reflns_number_gt 3263
_reflns_number_total 3927
_reflns_threshold_expression >2sigma(I)
_cod_data_source_file c8ra08338j2.cif
_cod_data_source_block ww-1909
_cod_database_code 7231910
_chemical_oxdiff_formula 'C H O N Zn'
_reflns_odcompleteness_completeness 99.74
_reflns_odcompleteness_iscentric 1
_reflns_odcompleteness_theta 26.32
_olex2_refinement_description
;
1. Fixed Uiso
 At 1.2 times of:
  All C(H) groups
2.a Aromatic/amide H refined with riding coordinates:
 C3(H3), C1(H1), C1B(H1B), C9(H9), C10(H10), C11(H11), C12(H12), C13(H13),
 C14(H14), C16(H16), C18(H18), C21(H21)
;
_olex2_submission_special_instructions 'No special instructions were received'

loop_
_space_group_symop_id
_space_group_symop_operation_xyz
1 'x, y, z'
2 '-x+1/2, y+1/2, -z+1/2'
3 '-x, -y, -z'
4 'x-1/2, -y-1/2, z-1/2'

loop_
_atom_site_label
_atom_site_type_symbol
_atom_site_fract_x
_atom_site_fract_y
_atom_site_fract_z
_atom_site_U_iso_or_equiv
_atom_site_adp_type
_atom_site_occupancy
_atom_site_symmetry_multiplicity
_atom_site_calc_flag
_atom_site_refinement_flags_posn
_atom_site_refinement_flags_adp
Zn1 Zn 0.0000 0.5000 0.5000 0.03774(17) Uani 1 2 d S T
N1 N 0.0940(2) 0.3219(2) 0.54280(10) 0.0356(5) Uani 1 1 d . .
N2 N -0.0483(2) 0.5643(2) 0.58528(10) 0.0359(5) Uani 1 1 d . .
C2 C 0.1151(3) 0.3125(3) 0.40353(12) 0.0376(6) Uani 1 1 d . .
C3 C -0.2338(3) 0.6427(4) 0.24211(14) 0.0509(7) Uani 1 1 d . .
H3 H -0.2946 0.5849 0.2593 0.061 Uiso 1 1 calc R .
C4 C -0.1160(3) 0.7084(3) 0.39331(12) 0.0362(6) Uani 1 1 d . .
C5 C -0.1072(3) 0.6797(3) 0.27902(12) 0.0380(6) Uani 1 1 d . .
C6 C 0.1662(3) 0.2097(3) 0.44938(12) 0.0368(6) Uani 1 1 d . .
C1 C -0.0541(4) 0.8149(3) 0.19088(14) 0.0541(8) Uani 1 1 d . .
H1 H 0.0067 0.8730 0.1737 0.065 Uiso 1 1 calc R .
C8 C 0.1569(3) 0.2166(3) 0.51446(12) 0.0367(6) Uani 1 1 d . .
C17 C -0.1811(3) 0.7768(3) 0.15445(13) 0.0469(7) Uani 1 1 d . .
C1A C 0.2372(3) 0.0831(3) 0.42760(12) 0.0379(6) Uani 1 1 d . .
C1B C 0.2184(3) 0.1152(3) 0.56225(13) 0.0477(7) Uani 1 1 d . .
H1B H 0.2656 0.0324 0.5553 0.057 Uiso 1 1 calc R .
C1C C 0.0088(3) 0.5022(3) 0.35697(12) 0.0370(6) Uani 1 1 d . .
C7 C -0.0686(3) 0.6271(3) 0.34663(12) 0.0368(6) Uani 1 1 d . .
N8 N 0.4720(6) -0.3526(4) 0.3265(3) 0.142(2) Uani 1 1 d . .
C9 C -0.1947(3) 0.8375(3) 0.38132(13) 0.0477(7) Uani 1 1 d . .
H9 H -0.2240 0.8805 0.3418 0.057 Uiso 1 1 calc R .
C10 C 0.1837(3) -0.0526(3) 0.42977(14) 0.0454(6) Uani 1 1 d . .
H10 H 0.1038 -0.0665 0.4467 0.055 Uiso 1 1 calc R .
C11 C 0.1203(3) 0.3038(3) 0.33642(13) 0.0504(7) Uani 1 1 d . .
H11 H 0.1615 0.2317 0.3165 0.061 Uiso 1 1 calc R .
C12 C 0.2474(3) -0.1678(3) 0.40708(15) 0.0533(8) Uani 1 1 d . .
H12 H 0.2120 -0.2592 0.4096 0.064 Uiso 1 1 calc R .
C13 C 0.0545(3) 0.4194(3) 0.30806(13) 0.0487(7) Uani 1 1 d . .
H13 H 0.0411 0.4416 0.2648 0.058 Uiso 1 1 calc R .
C14 C -0.0183(3) 0.7659(3) 0.25294(14) 0.0521(7) Uani 1 1 d . .
H14 H 0.0670 0.7915 0.2775 0.063 Uiso 1 1 calc R .
C15 C -0.2229(4) 0.8266(4) 0.08983(15) 0.0593(9) Uani 1 1 d . .
C16 C -0.2709(3) 0.6905(4) 0.18004(15) 0.0556(8) Uani 1 1 d . .
H16 H -0.3562 0.6646 0.1555 0.067 Uiso 1 1 calc R .
N17 N -0.2621(4) 0.8647(4) 0.03879(14) 0.0795(10) Uani 1 1 d . .
C18 C 0.3579(3) 0.1006(3) 0.40302(15) 0.0493(7) Uani 1 1 d . .
H18 H 0.3972 0.1909 0.4029 0.059 Uiso 1 1 calc R .
C19 C 0.3646(3) -0.1462(3) 0.38047(16) 0.0543(8) Uani 1 1 d . .
C21 C 0.4202(4) -0.0124(3) 0.37894(18) 0.0558(8) Uani 1 1 d . .
H21 H 0.4997 0.0015 0.3617 0.067 Uiso 1 1 calc R .
C22 C 0.4247(5) -0.2628(4) 0.3515(2) 0.0848(13) Uani 1 1 d . .

loop_
_atom_site_aniso_label
_atom_site_aniso_U_11
_atom_site_aniso_U_22
_atom_site_aniso_U_33
_atom_site_aniso_U_23
_atom_site_aniso_U_13
_atom_site_aniso_U_12
Zn1 0.0573(3) 0.0329(3) 0.0241(2) 0.00253(16) 0.01043(18) 0.01153(19)
N1 0.0482(12) 0.0333(11) 0.0259(10) 0.0013(9) 0.0081(9) 0.0067(9)
N2 0.0462(12) 0.0360(11) 0.0259(10) 0.0015(9) 0.0080(9) 0.0068(10)
C2 0.0472(14) 0.0369(13) 0.0299(13) -0.0005(11) 0.0102(10) 0.0074(11)
C3 0.0566(17) 0.0574(18) 0.0381(15) 0.0081(14) 0.0071(13) -0.0057(15)
C4 0.0459(14) 0.0335(13) 0.0285(12) 0.0033(10) 0.0050(10) 0.0038(11)
C5 0.0541(15) 0.0337(13) 0.0263(12) 0.0006(10) 0.0080(11) 0.0067(11)
C6 0.0437(13) 0.0363(13) 0.0311(13) -0.0002(11) 0.0087(10) 0.0060(11)
C1 0.080(2) 0.0450(16) 0.0384(16) 0.0087(13) 0.0145(15) -0.0079(15)
C8 0.0430(13) 0.0353(13) 0.0315(13) -0.0002(10) 0.0063(10) 0.0074(11)
C17 0.0709(19) 0.0415(15) 0.0272(13) 0.0026(11) 0.0065(12) 0.0190(14)
C1A 0.0460(14) 0.0388(14) 0.0285(12) -0.0002(11) 0.0061(10) 0.0080(11)
C1B 0.0635(18) 0.0422(15) 0.0359(14) 0.0018(12) 0.0054(12) 0.0206(14)
C1C 0.0488(15) 0.0366(14) 0.0270(12) 0.0029(10) 0.0104(11) 0.0035(11)
C7 0.0478(14) 0.0359(13) 0.0266(12) 0.0031(10) 0.0063(10) 0.0000(11)
N8 0.194(5) 0.062(2) 0.200(6) -0.027(3) 0.117(5) 0.024(3)
C9 0.0668(18) 0.0440(16) 0.0309(14) 0.0056(12) 0.0054(12) 0.0181(14)
C10 0.0497(16) 0.0447(15) 0.0434(16) -0.0025(13) 0.0127(12) 0.0007(13)
C11 0.0719(19) 0.0497(17) 0.0324(14) -0.0022(13) 0.0170(13) 0.0203(15)
C12 0.068(2) 0.0374(15) 0.0535(18) -0.0066(14) 0.0103(15) 0.0014(14)
C13 0.074(2) 0.0467(16) 0.0274(13) 0.0038(12) 0.0154(13) 0.0143(15)
C14 0.0648(18) 0.0530(18) 0.0353(15) 0.0071(13) 0.0008(13) -0.0124(15)
C15 0.086(2) 0.0552(19) 0.0362(16) 0.0064(14) 0.0100(15) 0.0226(17)
C16 0.0558(17) 0.067(2) 0.0393(16) 0.0034(15) -0.0030(13) 0.0032(16)
N17 0.116(3) 0.082(2) 0.0375(15) 0.0139(15) 0.0070(16) 0.026(2)
C18 0.0549(17) 0.0375(14) 0.0593(18) -0.0007(14) 0.0208(14) 0.0038(13)
C19 0.0642(19) 0.0440(16) 0.0573(19) -0.0062(14) 0.0182(15) 0.0152(15)
C21 0.0546(18) 0.0524(18) 0.066(2) -0.0031(15) 0.0264(16) 0.0076(14)
C22 0.106(3) 0.049(2) 0.112(4) -0.012(2) 0.054(3) 0.011(2)

loop_
_atom_type_symbol
_atom_type_description
_atom_type_scat_dispersion_real
_atom_type_scat_dispersion_imag
_atom_type_scat_source
C C 0.0033 0.0016 'International Tables Vol C Tables 4.2.6.8 and 6.1.1.4'
H H 0.0000 0.0000 'International Tables Vol C Tables 4.2.6.8 and 6.1.1.4'
N N 0.0061 0.0033 'International Tables Vol C Tables 4.2.6.8 and 6.1.1.4'
Zn Zn 0.2839 1.4301 'International Tables Vol C Tables 4.2.6.8 and 6.1.1.4'

loop_
_geom_angle_atom_site_label_1
_geom_angle_atom_site_label_2
_geom_angle_atom_site_label_3
_geom_angle
_geom_angle_site_symmetry_1
_geom_angle_site_symmetry_3
N1 Zn1 N1 180.00(11) 3_566 .
N1 Zn1 N2 89.79(8) . 3_566
N1 Zn1 N2 90.21(8) 3_566 3_566
N1 Zn1 N2 89.79(8) 3_566 .
N1 Zn1 N2 90.21(8) . .
N2 Zn1 N2 180.00(4) 3_566 .
C4 N1 Zn1 126.12(17) 3_566 .
C8 N1 Zn1 126.79(17) . .
C8 N1 C4 106.9(2) . 3_566
C2 N2 Zn1 126.73(17) 3_566 .
C1C N2 Zn1 126.12(17) 3_566 .
C1C N2 C2 106.9(2) 3_566 3_566
N2 C2 C6 125.5(2) 3_566 .
N2 C2 C11 109.1(2) 3_566 .
C6 C2 C11 125.4(2) . .
C16 C3 C5 120.8(3) . .
N1 C4 C7 125.7(2) 3_566 .
N1 C4 C9 109.4(2) 3_566 .
C7 C4 C9 124.9(2) . .
C3 C5 C7 120.0(2) . .
C14 C5 C3 118.9(3) . .
C14 C5 C7 121.0(3) . .
C2 C6 C8 125.2(2) . .
C2 C6 C1A 117.3(2) . .
C8 C6 C1A 117.5(2) . .
C14 C1 C17 119.4(3) . .
N1 C8 C6 126.0(2) . .
N1 C8 C1B 109.2(2) . .
C6 C8 C1B 124.8(2) . .
C1 C17 C15 121.2(3) . .
C16 C17 C1 120.1(3) . .
C16 C17 C15 118.7(3) . .
C10 C1A C6 121.5(2) . .
C10 C1A C18 118.5(3) . .
C18 C1A C6 120.1(3) . .
C9 C1B C8 107.2(2) 3_566 .
N2 C1C C7 125.5(2) 3_566 .
N2 C1C C13 109.4(2) 3_566 .
C7 C1C C13 125.1(2) . .
C4 C7 C5 116.4(2) . .
C1C C7 C4 126.1(2) . .
C1C C7 C5 117.4(2) . .
C1B C9 C4 107.3(2) 3_566 .
C12 C10 C1A 120.8(3) . .
C13 C11 C2 107.3(2) . .
C10 C12 C19 119.4(3) . .
C11 C13 C1C 107.3(2) . .
C5 C14 C1 121.0(3) . .
N17 C15 C17 176.9(4) . .
C3 C16 C17 119.7(3) . .
C21 C18 C1A 121.3(3) . .
C12 C19 C22 120.1(3) . .
C21 C19 C12 120.4(3) . .
C21 C19 C22 119.4(3) . .
C18 C21 C19 119.6(3) . .
N8 C22 C19 177.5(6) . .

loop_
_geom_bond_atom_site_label_1
_geom_bond_atom_site_label_2
_geom_bond_distance
_geom_bond_site_symmetry_2
Zn1 N1 2.038(2) 3_566
Zn1 N1 2.038(2) .
Zn1 N2 2.053(2) 3_566
Zn1 N2 2.053(2) .
N1 C4 1.368(3) 3_566
N1 C8 1.363(3) .
N2 C2 1.370(3) 3_566
N2 C1C 1.370(3) 3_566
C2 N2 1.370(3) 3_566
C2 C6 1.398(4) .
C2 C11 1.443(4) .
C3 C5 1.382(4) .
C3 C16 1.380(4) .
C4 N1 1.368(3) 3_566
C4 C7 1.400(4) .
C4 C9 1.432(4) .
C5 C7 1.503(3) .
C5 C14 1.378(4) .
C6 C8 1.409(4) .
C6 C1A 1.493(3) .
C1 C17 1.384(5) .
C1 C14 1.382(4) .
C8 C1B 1.440(4) .
C17 C15 1.440(4) .
C17 C16 1.381(5) .
C1A C10 1.380(4) .
C1A C18 1.389(4) .
C1B C9 1.342(4) 3_566
C1C N2 1.370(3) 3_566
C1C C7 1.390(4) .
C1C C13 1.437(4) .
N8 C22 1.139(5) .
C9 C1B 1.342(4) 3_566
C10 C12 1.380(4) .
C11 C13 1.345(4) .
C12 C19 1.387(5) .
C15 N17 1.141(4) .
C18 C21 1.370(4) .
C19 C21 1.370(5) .
C19 C22 1.436(5) .
